data_2230710
loop_
_publ_author_name
'Guo, Yan-Hua'
'Zhang, Yu-Min'
'Li, Ai-Hua'
'Yu, Fan'

_publ_section_title
;
 (Naphthalene-2,3-diolato-\k^2^<i>O</i>,<i>O</i>')[tris(2-pyridylmethyl)amine-\k^4^<i>N</i>]cobalt(III)
 hexafluoridophosphate hemihydrate
;
_journal_coeditor_code HY2438
_journal_issue 7
_journal_name_full 'Acta Crystallographica Section E'
_journal_page_first m966
_journal_paper_doi 10.1107/S1600536811023270
_journal_volume 67
_journal_year 2011
_chemical_formula_iupac '[Co (C10 H6 O2) (C18 H18 N4)] P F6, 0.5H2 O'
_chemical_formula_moiety 'C28 H24 Co N4 O2 +, F6 P -, 0.5(H2 O)'
_chemical_formula_sum 'C28 H25 Co F6 N4 O2.5 P'
_chemical_formula_weight 661.42
_chemical_name_systematic
;
(Naphthalene-2,3-diolato-\k^2^<i>O</i>,<i>O</i>')[tris(2-pyridylmethyl)amine-
\k^4^<i>N</i>]cobalt(III) hexafluoridophosphate hemihydrate
;
_space_group_IT_number 2
_symmetry_cell_setting triclinic
_symmetry_space_group_name_Hall '-P 1'
_symmetry_space_group_name_H-M 'P -1'
_atom_sites_solution_hydrogens geom
_atom_sites_solution_primary direct
_atom_sites_solution_secondary difmap
_audit_creation_method SHELXL-97
_cell_angle_alpha 86.250(2)
_cell_angle_beta 74.506(3)
_cell_angle_gamma 86.648(2)
_cell_formula_units_Z 4
_cell_length_a 10.9879(3)
_cell_length_b 13.4543(3)
_cell_length_c 18.7518(6)
_cell_measurement_reflns_used 12113
_cell_measurement_temperature 293(2)
_cell_measurement_theta_max 29.07
_cell_measurement_theta_min 2.25
_cell_volume 2663.27(13)
_computing_cell_refinement 'CrysAlis RED (Oxford Diffraction, 2006)'
_computing_data_collection 'CrysAlis CCD (Oxford Diffraction, 2006)'
_computing_data_reduction 'CrysAlis RED (Oxford Diffraction, 2006)'
_computing_molecular_graphics 'SHELXTL (Sheldrick, 2008)'
_computing_publication_material 'SHELXTL (Sheldrick, 2008)'
_computing_structure_refinement 'SHELXL97 (Sheldrick, 2008)'
_computing_structure_solution 'SHELXS97 (Sheldrick, 2008)'
_diffrn_ambient_temperature 293(2)
_diffrn_measured_fraction_theta_full 0.979
_diffrn_measured_fraction_theta_max 0.979
_diffrn_measurement_device_type 'Oxford Diffraction Gemini S Ultra CCD'
_diffrn_measurement_method \w
_diffrn_radiation_monochromator graphite
_diffrn_radiation_source 'fine-focus sealed tube'
_diffrn_radiation_type MoK\a
_diffrn_radiation_wavelength 0.71073
_diffrn_reflns_av_R_equivalents 0.0184
_diffrn_reflns_av_sigmaI/netI 0.0326
_diffrn_reflns_limit_h_max 12
_diffrn_reflns_limit_h_min -13
_diffrn_reflns_limit_k_max 15
_diffrn_reflns_limit_k_min -15
_diffrn_reflns_limit_l_max 19
_diffrn_reflns_limit_l_min -22
_diffrn_reflns_number 19595
_diffrn_reflns_theta_full 25.00
_diffrn_reflns_theta_max 25.00
_diffrn_reflns_theta_min 2.26
_exptl_absorpt_coefficient_mu 0.785
_exptl_absorpt_correction_T_max 0.855
_exptl_absorpt_correction_T_min 0.828
_exptl_absorpt_correction_type multi-scan
_exptl_absorpt_process_details '(CrysAlis RED; Oxford Diffraction, 2006)'
_exptl_crystal_colour green
_exptl_crystal_density_diffrn 1.650
_exptl_crystal_density_method 'not measured'
_exptl_crystal_description block
_exptl_crystal_F_000 1348
_exptl_crystal_size_max 0.30
_exptl_crystal_size_mid 0.20
_exptl_crystal_size_min 0.20
_refine_diff_density_max 0.709
_refine_diff_density_min -0.715
_refine_ls_extinction_method none
_refine_ls_goodness_of_fit_ref 1.097
_refine_ls_hydrogen_treatment constr
_refine_ls_matrix_type full
_refine_ls_number_parameters 803
_refine_ls_number_reflns 9170
_refine_ls_number_restraints 2
_refine_ls_restrained_S_all 1.100
_refine_ls_R_factor_all 0.0487
_refine_ls_R_factor_gt 0.0355
_refine_ls_shift/su_max 0.003
_refine_ls_shift/su_mean 0.000
_refine_ls_structure_factor_coef Fsqd
_refine_ls_weighting_details 'calc w=1/[\s^2^(Fo^2^)+(0.0576P)^2^] where P=(Fo^2^+2Fc^2^)/3'
_refine_ls_weighting_scheme calc
_refine_ls_wR_factor_gt 0.0943
_refine_ls_wR_factor_ref 0.0978
_reflns_number_gt 7198
_reflns_number_total 9170
_reflns_threshold_expression I>2\s(I)
_cod_data_source_file hy2438.cif
_cod_data_source_block I
_cod_original_cell_volume 2663.28(13)
_cod_original_formula_sum 'C28 H25 Co1 F6 N4 O2.5 P1'
_cod_database_code 2230710
_cod_database_fobs_code 2230710

loop_
_symmetry_equiv_pos_as_xyz
'x, y, z'
'-x, -y, -z'

loop_
_atom_site_type_symbol
_atom_site_label
_atom_site_fract_x
_atom_site_fract_y
_atom_site_fract_z
_atom_site_U_iso_or_equiv
_atom_site_adp_type
_atom_site_calc_flag
_atom_site_refinement_flags
_atom_site_occupancy
_atom_site_symmetry_multiplicity
_atom_site_disorder_assembly
_atom_site_disorder_group
Co Co1 0.58899(3) 0.46680(2) 0.318907(17) 0.02037(10) Uani d . 1 1 . .
Co Co2 0.39509(3) -0.02204(2) 0.188627(18) 0.02001(10) Uani d . 1 1 . .
N N2 0.73644(17) 0.45602(14) 0.35507(11) 0.0224(4) Uani d . 1 1 . .
O O4 0.47568(15) 0.06734(12) 0.11187(9) 0.0251(4) Uani d . 1 1 . .
O O3 0.54083(14) -0.02494(11) 0.22443(9) 0.0226(4) Uani d . 1 1 . .
O O2 0.44824(14) 0.47143(11) 0.28042(9) 0.0230(4) Uani d . 1 1 . .
N N4 0.67728(18) 0.37566(14) 0.24391(11) 0.0252(5) Uani d . 1 1 . .
N N5 0.31832(17) 0.08058(14) 0.25503(11) 0.0227(4) Uani d . 1 1 . .
N N6 0.25112(17) -0.02837(14) 0.14947(11) 0.0233(5) Uani d . 1 1 . .
N N1 0.52979(17) 0.34792(14) 0.37680(11) 0.0237(5) Uani d . 1 1 . .
O O1 0.49857(14) 0.55475(11) 0.39087(9) 0.0220(4) Uani d . 1 1 . .
N N3 0.66662(17) 0.56966(14) 0.24767(11) 0.0223(4) Uani d . 1 1 . .
N N8 0.30731(17) -0.11206(14) 0.26909(11) 0.0211(4) Uani d . 1 1 . .
C C47 0.6272(2) 0.03462(16) 0.17946(13) 0.0217(5) Uani d . 1 1 . .
N N7 0.46057(17) -0.14099(14) 0.13738(11) 0.0222(4) Uani d . 1 1 . .
C C5 0.5426(2) 0.26689(18) 0.33596(14) 0.0255(6) Uani d . 1 1 . .
C C45 0.4380(2) -0.22517(17) 0.18101(13) 0.0215(5) Uani d . 1 1 . .
C C6 0.5935(2) 0.28873(18) 0.25442(14) 0.0293(6) Uani d . 1 1 . .
H H6A 0.5246 0.3047 0.2317 0.035 Uiso calc R 1 1 . .
H H6B 0.6414 0.2310 0.2314 0.035 Uiso calc R 1 1 . .
C C20 0.3554(2) 0.53030(16) 0.31991(13) 0.0199(5) Uani d . 1 1 . .
C C33 0.2732(2) 0.04687(18) 0.32610(14) 0.0258(6) Uani d . 1 1 . .
C C19 0.3831(2) 0.57717(16) 0.38044(13) 0.0197(5) Uani d . 1 1 . .
C C46 0.3859(2) -0.20752(17) 0.26181(13) 0.0228(5) Uani d . 1 1 . .
H H46A 0.3345 -0.2624 0.2864 0.027 Uiso calc R 1 1 . .
H H46B 0.4544 -0.2031 0.2849 0.027 Uiso calc R 1 1 . .
C C11 0.8293(2) 0.39339(17) 0.31851(14) 0.0265(6) Uani d . 1 1 . .
P P1 0.84409(9) 0.05999(7) 0.40007(6) 0.0547(3) Uani d D 1 1 . .
P P2 0.21255(9) 0.48771(7) 0.09115(5) 0.0522(2) Uani d . 1 1 . .
C C44 0.4640(2) -0.31767(18) 0.15167(14) 0.0274(6) Uani d . 1 1 . .
H H44A 0.4442 -0.3752 0.1820 0.033 Uiso calc R 1 1 . .
C C27 0.1773(2) 0.66391(17) 0.40468(13) 0.0218(5) Uani d . 1 1 . .
C C48 0.5890(2) 0.08879(17) 0.12045(13) 0.0240(5) Uani d . 1 1 . .
C C22 0.1504(2) 0.61779(17) 0.34397(14) 0.0230(5) Uani d . 1 1 . .
C C10 0.9396(2) 0.37685(19) 0.33954(17) 0.0348(7) Uani d . 1 1 . .
H H10A 1.0032 0.3342 0.3135 0.042 Uiso calc R 1 1 . .
C C28 0.2948(2) 0.64224(16) 0.42101(13) 0.0217(5) Uani d . 1 1 . .
H H28A 0.3124 0.6727 0.4600 0.026 Uiso calc R 1 1 . .
C C1 0.4884(2) 0.33829(19) 0.45056(14) 0.0290(6) Uani d . 1 1 . .
H H1A 0.4826 0.3941 0.4782 0.035 Uiso calc R 1 1 . .
C C4 0.5107(2) 0.17442(19) 0.36866(16) 0.0331(6) Uani d . 1 1 . .
H H4A 0.5195 0.1193 0.3400 0.040 Uiso calc R 1 1 . .
C C40 0.1767(2) -0.1271(2) 0.26179(15) 0.0308(6) Uani d . 1 1 . .
H H40A 0.1586 -0.1972 0.2708 0.037 Uiso calc R 1 1 . .
H H40B 0.1153 -0.0901 0.2989 0.037 Uiso calc R 1 1 . .
C C21 0.2425(2) 0.54933(17) 0.30340(13) 0.0232(5) Uani d . 1 1 . .
H H21A 0.2255 0.5170 0.2650 0.028 Uiso calc R 1 1 . .
C C26 0.0850(2) 0.73278(18) 0.44416(14) 0.0298(6) Uani d . 1 1 . .
H H26A 0.0996 0.7629 0.4842 0.036 Uiso calc R 1 1 . .
C C29 0.3077(2) 0.17830(18) 0.23696(15) 0.0288(6) Uani d . 1 1 . .
H H29A 0.3378 0.2010 0.1878 0.035 Uiso calc R 1 1 . .
F F7 0.23669(17) 0.37936(14) 0.05936(11) 0.0616(6) Uani d . 1 1 . .
C C42 0.5472(2) -0.23759(19) 0.03302(15) 0.0334(6) Uani d . 1 1 . .
H H42A 0.5878 -0.2405 -0.0172 0.040 Uiso calc R 1 1 . .
C C39 0.1645(2) -0.09336(17) 0.18731(15) 0.0267(6) Uani d . 1 1 . .
C C7 0.7522(2) 0.50248(18) 0.41344(14) 0.0267(6) Uani d . 1 1 . .
H H7A 0.6882 0.5459 0.4383 0.032 Uiso calc R 1 1 . .
C C43 0.5197(2) -0.32392(19) 0.07678(15) 0.0320(6) Uani d . 1 1 . .
H H43A 0.5384 -0.3858 0.0561 0.038 Uiso calc R 1 1 . .
C C8 0.8598(2) 0.48730(19) 0.43693(15) 0.0317(6) Uani d . 1 1 . .
H H8A 0.8684 0.5194 0.4777 0.038 Uiso calc R 1 1 . .
C C50 0.7857(2) 0.17544(18) 0.08879(14) 0.0290(6) Uani d . 1 1 . .
F F8 0.1210(2) 0.44372(17) 0.16590(12) 0.0861(8) Uani d . 1 1 . .
C C34 0.2983(2) -0.06308(17) 0.33942(13) 0.0260(6) Uani d . 1 1 . .
H H34A 0.3766 -0.0745 0.3538 0.031 Uiso calc R 1 1 . .
H H34B 0.2301 -0.0902 0.3788 0.031 Uiso calc R 1 1 . .
C C24 -0.0491(2) 0.71198(19) 0.36415(16) 0.0339(6) Uani d . 1 1 . .
H H24A -0.1235 0.7291 0.3507 0.041 Uiso calc R 1 1 . .
C C13 0.6821(2) 0.66416(18) 0.26061(14) 0.0267(6) Uani d . 1 1 . .
H H13A 0.6462 0.6871 0.3077 0.032 Uiso calc R 1 1 . .
C C49 0.6659(2) 0.15840(17) 0.07697(14) 0.0272(6) Uani d . 1 1 . .
H H49A 0.6397 0.1948 0.0394 0.033 Uiso calc R 1 1 . .
F F1 0.7632(2) 0.09795(18) 0.34540(14) 0.0890(8) Uani d . 1 1 A .
C C32 0.2138(2) 0.11021(19) 0.38085(16) 0.0339(6) Uani d . 1 1 . .
H H32A 0.1805 0.0857 0.4293 0.041 Uiso calc R 1 1 . .
C C35 0.2441(2) 0.00968(18) 0.08276(14) 0.0271(6) Uani d . 1 1 . .
H H35A 0.3027 0.0554 0.0573 0.032 Uiso calc R 1 1 . .
C C55 0.8259(2) 0.11851(18) 0.14502(15) 0.0289(6) Uani d . 1 1 . .
C C23 0.0365(2) 0.64413(18) 0.32513(15) 0.0298(6) Uani d . 1 1 . .
H H23A 0.0192 0.6149 0.2855 0.036 Uiso calc R 1 1 . .
C C38 0.0709(2) -0.1228(2) 0.15771(17) 0.0351(7) Uani d . 1 1 . .
H H38A 0.0124 -0.1681 0.1840 0.042 Uiso calc R 1 1 . .
C C41 0.5137(2) -0.14674(19) 0.06448(14) 0.0294(6) Uani d . 1 1 . .
H H41A 0.5282 -0.0884 0.0346 0.035 Uiso calc R 1 1 . .
O O1W 0.61242(18) -0.12299(14) 0.34471(11) 0.0455(5) Uani d . 1 1 . .
H H1WC 0.5953 -0.0871 0.3093 0.055 Uiso d R 1 1 . .
H H1WD 0.6526 -0.0886 0.3666 0.055 Uiso d R 1 1 . .
C C56 0.7445(2) 0.04671(17) 0.18992(14) 0.0255(6) Uani d . 1 1 . .
H H56A 0.7709 0.0079 0.2264 0.031 Uiso calc R 1 1 . .
C C17 0.7200(2) 0.53593(19) 0.17929(14) 0.0279(6) Uani d . 1 1 . .
C C18 0.6890(2) 0.43102(18) 0.17088(14) 0.0311(6) Uani d . 1 1 . .
H H18A 0.6102 0.4305 0.1569 0.037 Uiso calc R 1 1 . .
H H18B 0.7554 0.4001 0.1328 0.037 Uiso calc R 1 1 . .
F F12 0.09752(19) 0.50702(17) 0.05506(13) 0.0790(7) Uani d . 1 1 . .
C C36 0.1521(2) -0.01724(19) 0.05096(16) 0.0338(6) Uani d . 1 1 . .
H H36A 0.1490 0.0096 0.0045 0.041 Uiso calc R 1 1 . .
F F11 0.3049(2) 0.53198(16) 0.01627(11) 0.0783(7) Uani d . 1 1 . .
C C30 0.2529(2) 0.24604(19) 0.28993(17) 0.0347(7) Uani d . 1 1 . .
H H30A 0.2485 0.3139 0.2771 0.042 Uiso calc R 1 1 . .
C C52 0.9773(3) 0.2669(2) 0.06041(18) 0.0459(9) Uani d . 1 1 . .
H H52A 1.0277 0.3164 0.0327 0.055 Uiso calc R 1 1 . .
F F10 0.1905(2) 0.59533(16) 0.12268(13) 0.0904(8) Uani d . 1 1 . .
C C14 0.7498(2) 0.7284(2) 0.20608(16) 0.0351(7) Uani d . 1 1 . .
H H14A 0.7571 0.7944 0.2158 0.042 Uiso calc R 1 1 . .
C C53 1.0167(2) 0.2111(2) 0.11599(19) 0.0437(8) Uani d . 1 1 . .
H H53A 1.0936 0.2235 0.1248 0.052 Uiso calc R 1 1 . .
C C51 0.8643(3) 0.24928(19) 0.04626(16) 0.0383(7) Uani d . 1 1 . .
H H51A 0.8394 0.2861 0.0085 0.046 Uiso calc R 1 1 . .
C C16 0.7927(3) 0.5955(2) 0.12338(15) 0.0380(7) Uani d . 1 1 . .
H H16A 0.8317 0.5703 0.0774 0.046 Uiso calc R 1 1 . .
F F9 0.3310(2) 0.46932(18) 0.12566(13) 0.0881(7) Uani d . 1 1 . .
C C31 0.2048(2) 0.2107(2) 0.36226(17) 0.0375(7) Uani d . 1 1 . .
H H31A 0.1662 0.2548 0.3986 0.045 Uiso calc R 1 1 . .
C C2 0.4539(2) 0.2475(2) 0.48682(16) 0.0372(7) Uani d . 1 1 . .
H H2A 0.4237 0.2421 0.5382 0.045 Uiso calc R 1 1 . .
C C12 0.8044(2) 0.3440(2) 0.25510(16) 0.0354(7) Uani d . 1 1 . .
H H12A 0.8085 0.2723 0.2643 0.042 Uiso calc R 1 1 . .
H H12B 0.8694 0.3606 0.2103 0.042 Uiso calc R 1 1 . .
C C25 -0.0245(2) 0.75565(19) 0.42466(16) 0.0349(7) Uani d . 1 1 . .
H H25A -0.0837 0.8007 0.4517 0.042 Uiso calc R 1 1 . .
C C9 0.9558(2) 0.42358(19) 0.39928(17) 0.0358(7) Uani d . 1 1 . .
H H9A 1.0300 0.4126 0.4142 0.043 Uiso calc R 1 1 . .
C C54 0.9438(2) 0.13818(19) 0.15787(17) 0.0361(7) Uani d . 1 1 . .
H H54A 0.9714 0.1015 0.1948 0.043 Uiso calc R 1 1 . .
C C37 0.0653(3) -0.0842(2) 0.08885(17) 0.0387(7) Uani d . 1 1 . .
H H37A 0.0030 -0.1035 0.0681 0.046 Uiso calc R 1 1 . .
C C15 0.8066(3) 0.6935(2) 0.13685(16) 0.0427(8) Uani d . 1 1 . .
H H15A 0.8537 0.7355 0.0996 0.051 Uiso calc R 1 1 . .
C C3 0.4651(2) 0.1644(2) 0.44508(17) 0.0375(7) Uani d . 1 1 . .
H H3A 0.4423 0.1024 0.4682 0.045 Uiso calc R 1 1 . .
F F2 0.9295(3) 0.0197(3) 0.4509(2) 0.1549(16) Uani d . 1 1 A .
F F3 0.9293(6) -0.0004(5) 0.3442(3) 0.0836(19) Uani d PD 0.632(11) 1 A 1
F F4 0.7640(5) -0.0405(6) 0.4326(3) 0.0800(18) Uani d P 0.632(11) 1 A 1
F F5 0.9197(6) 0.1536(4) 0.3817(5) 0.099(2) Uani d P 0.632(11) 1 A 1
F F6 0.7441(5) 0.1175(6) 0.4690(3) 0.106(3) Uani d PD 0.632(11) 1 A 1
F F3A 0.9775(10) 0.1049(11) 0.3294(7) 0.117(6) Uani d P 0.368(11) 1 A 2
F F5A 0.830(2) 0.1525(8) 0.4298(8) 0.196(8) Uani d P 0.368(11) 1 A 2
F F6A 0.7294(9) 0.0143(8) 0.4362(6) 0.094(3) Uani d P 0.368(11) 1 A 2
F F4A 0.8800(10) -0.0335(7) 0.3340(6) 0.076(3) Uani d P 0.368(11) 1 A 2

loop_
_atom_site_aniso_label
_atom_site_aniso_U_11
_atom_site_aniso_U_22
_atom_site_aniso_U_33
_atom_site_aniso_U_12
_atom_site_aniso_U_13
_atom_site_aniso_U_23
Co1 0.02166(17) 0.02106(18) 0.01703(18) 0.00139(13) -0.00264(13) -0.00355(13)
Co2 0.02021(17) 0.02004(18) 0.01921(18) -0.00463(13) -0.00466(13) 0.00419(13)
N2 0.0226(10) 0.0203(10) 0.0229(11) -0.0004(8) -0.0043(8) 0.0022(9)
O4 0.0263(9) 0.0249(9) 0.0243(9) -0.0081(7) -0.0080(7) 0.0083(7)
O3 0.0207(8) 0.0246(9) 0.0221(9) -0.0067(7) -0.0058(7) 0.0060(7)
O2 0.0246(8) 0.0243(9) 0.0203(9) 0.0029(7) -0.0059(7) -0.0076(7)
N4 0.0278(11) 0.0221(11) 0.0241(11) 0.0011(8) -0.0032(9) -0.0055(9)
N5 0.0200(10) 0.0209(11) 0.0278(12) -0.0028(8) -0.0077(9) 0.0015(9)
N6 0.0243(10) 0.0197(10) 0.0267(12) 0.0000(8) -0.0083(9) -0.0013(9)
N1 0.0214(10) 0.0241(11) 0.0246(11) 0.0007(8) -0.0047(8) -0.0016(9)
O1 0.0230(8) 0.0253(9) 0.0180(9) 0.0043(7) -0.0062(7) -0.0051(7)
N3 0.0215(10) 0.0212(11) 0.0245(11) 0.0007(8) -0.0064(8) -0.0035(9)
N8 0.0198(10) 0.0211(10) 0.0217(11) -0.0056(8) -0.0043(8) 0.0035(9)
C47 0.0253(12) 0.0159(12) 0.0212(13) -0.0031(10) -0.0008(10) -0.0029(10)
N7 0.0210(10) 0.0243(11) 0.0209(11) -0.0037(8) -0.0051(8) 0.0034(9)
C5 0.0211(12) 0.0249(13) 0.0301(14) -0.0003(10) -0.0056(10) -0.0035(11)
C45 0.0206(12) 0.0230(13) 0.0202(13) -0.0048(10) -0.0048(10) 0.0044(10)
C6 0.0338(14) 0.0224(13) 0.0301(15) -0.0029(11) -0.0033(11) -0.0095(11)
C20 0.0250(12) 0.0156(12) 0.0166(12) -0.0027(9) -0.0014(10) 0.0020(9)
C33 0.0186(12) 0.0285(14) 0.0299(15) -0.0030(10) -0.0053(10) -0.0015(11)
C19 0.0220(12) 0.0180(12) 0.0176(12) -0.0030(9) -0.0032(9) 0.0038(10)
C46 0.0255(12) 0.0197(12) 0.0221(13) -0.0046(10) -0.0051(10) 0.0051(10)
C11 0.0246(13) 0.0194(13) 0.0309(15) -0.0008(10) -0.0007(11) 0.0050(11)
P1 0.0571(5) 0.0473(5) 0.0745(7) -0.0099(4) -0.0443(5) 0.0085(5)
P2 0.0623(6) 0.0608(6) 0.0336(4) -0.0258(5) -0.0052(4) -0.0133(4)
C44 0.0326(14) 0.0233(13) 0.0262(14) -0.0040(11) -0.0082(11) 0.0041(11)
C27 0.0218(12) 0.0203(12) 0.0195(13) -0.0015(10) -0.0006(10) 0.0066(10)
C48 0.0253(13) 0.0220(13) 0.0225(13) -0.0038(10) -0.0011(10) -0.0036(11)
C22 0.0225(12) 0.0181(12) 0.0255(13) -0.0054(10) -0.0024(10) 0.0071(10)
C10 0.0237(13) 0.0279(14) 0.0486(18) 0.0026(11) -0.0042(12) 0.0038(13)
C28 0.0279(12) 0.0212(12) 0.0151(12) -0.0045(10) -0.0037(10) 0.0006(10)
C1 0.0283(13) 0.0325(15) 0.0244(14) 0.0001(11) -0.0043(11) -0.0009(12)
C4 0.0318(14) 0.0248(14) 0.0436(17) -0.0009(11) -0.0116(12) -0.0030(12)
C40 0.0207(12) 0.0326(14) 0.0377(16) -0.0105(11) -0.0055(11) 0.0070(12)
C21 0.0264(12) 0.0200(12) 0.0235(13) -0.0070(10) -0.0064(10) 0.0008(10)
C26 0.0328(14) 0.0255(13) 0.0254(14) 0.0022(11) 0.0006(11) 0.0018(11)
C29 0.0254(13) 0.0243(14) 0.0367(16) -0.0040(10) -0.0092(11) 0.0050(12)
F7 0.0586(11) 0.0632(12) 0.0591(13) -0.0198(9) -0.0014(10) -0.0195(10)
C42 0.0411(15) 0.0379(16) 0.0189(13) 0.0003(12) -0.0047(11) 0.0005(12)
C39 0.0215(12) 0.0212(13) 0.0370(15) 0.0000(10) -0.0070(11) -0.0021(11)
C7 0.0289(13) 0.0266(13) 0.0234(14) -0.0046(10) -0.0049(11) 0.0021(11)
C43 0.0373(14) 0.0270(14) 0.0311(15) 0.0009(11) -0.0076(12) -0.0046(12)
C8 0.0368(15) 0.0313(15) 0.0294(15) -0.0118(12) -0.0133(12) 0.0091(12)
C50 0.0310(14) 0.0243(13) 0.0257(14) -0.0094(11) 0.0071(11) -0.0106(11)
F8 0.1022(17) 0.0943(17) 0.0471(13) -0.0415(14) 0.0154(12) -0.0112(12)
C34 0.0283(13) 0.0279(13) 0.0187(13) -0.0056(10) -0.0012(10) 0.0030(11)
C24 0.0223(13) 0.0298(14) 0.0458(18) -0.0041(11) -0.0053(12) 0.0129(13)
C13 0.0259(13) 0.0295(14) 0.0245(14) -0.0003(11) -0.0063(11) -0.0034(11)
C49 0.0371(14) 0.0231(13) 0.0184(13) -0.0074(11) -0.0015(11) 0.0010(10)
F1 0.0809(15) 0.1205(19) 0.0817(17) 0.0555(13) -0.0542(13) -0.0374(15)
C32 0.0263(13) 0.0371(16) 0.0347(16) -0.0007(11) -0.0016(11) -0.0029(13)
C35 0.0307(13) 0.0248(13) 0.0257(14) 0.0046(10) -0.0087(11) -0.0014(11)
C55 0.0231(13) 0.0233(13) 0.0353(16) -0.0034(10) 0.0046(11) -0.0141(12)
C23 0.0259(13) 0.0269(14) 0.0372(16) -0.0085(11) -0.0102(11) 0.0086(12)
C38 0.0275(14) 0.0304(15) 0.0505(19) -0.0027(11) -0.0144(13) -0.0052(14)
C41 0.0321(14) 0.0327(14) 0.0201(13) -0.0034(11) -0.0027(11) 0.0057(11)
O1W 0.0623(13) 0.0432(12) 0.0392(12) -0.0188(10) -0.0279(11) 0.0132(10)
C56 0.0232(12) 0.0213(13) 0.0301(14) -0.0011(10) -0.0034(11) -0.0039(11)
C17 0.0306(13) 0.0318(14) 0.0197(13) -0.0012(11) -0.0030(11) -0.0049(11)
C18 0.0399(15) 0.0285(14) 0.0207(13) -0.0020(11) 0.0004(11) -0.0060(11)
F12 0.0681(13) 0.0928(16) 0.0812(17) 0.0023(11) -0.0236(12) -0.0309(14)
C36 0.0393(15) 0.0348(15) 0.0318(16) 0.0115(12) -0.0180(13) -0.0094(13)
F11 0.0886(15) 0.0851(15) 0.0521(13) -0.0394(12) 0.0049(11) -0.0031(12)
C30 0.0278(13) 0.0242(14) 0.0522(19) 0.0018(11) -0.0114(13) -0.0013(13)
C52 0.0400(17) 0.0394(17) 0.0459(19) -0.0214(14) 0.0185(14) -0.0202(16)
F10 0.125(2) 0.0723(15) 0.0735(16) -0.0271(13) -0.0134(14) -0.0357(13)
C14 0.0380(15) 0.0301(15) 0.0366(16) -0.0122(12) -0.0065(13) -0.0019(13)
C53 0.0224(14) 0.0376(17) 0.064(2) -0.0100(12) 0.0081(14) -0.0245(17)
C51 0.0450(16) 0.0310(15) 0.0307(15) -0.0153(13) 0.0088(13) -0.0096(13)
C16 0.0384(15) 0.0454(17) 0.0244(15) -0.0084(13) 0.0041(12) -0.0063(13)
F9 0.0897(16) 0.1142(19) 0.0770(17) -0.0291(14) -0.0437(14) -0.0128(15)
C31 0.0312(14) 0.0338(16) 0.0451(18) 0.0064(12) -0.0055(13) -0.0108(14)
C2 0.0373(15) 0.0427(17) 0.0285(15) -0.0049(13) -0.0052(12) 0.0079(13)
C12 0.0273(13) 0.0330(15) 0.0416(17) 0.0079(11) -0.0018(12) -0.0093(13)
C25 0.0262(14) 0.0298(14) 0.0386(17) 0.0048(11) 0.0053(12) 0.0076(13)
C9 0.0279(14) 0.0305(15) 0.0499(18) -0.0045(11) -0.0147(13) 0.0126(13)
C54 0.0228(13) 0.0306(15) 0.0522(19) 0.0005(11) -0.0021(12) -0.0164(14)
C37 0.0356(15) 0.0378(16) 0.052(2) 0.0042(13) -0.0268(14) -0.0145(15)
C15 0.0433(17) 0.0430(17) 0.0359(17) -0.0180(13) 0.0024(13) 0.0013(14)
C3 0.0372(15) 0.0298(15) 0.0447(18) -0.0035(12) -0.0125(13) 0.0123(13)
F2 0.134(2) 0.178(3) 0.198(4) -0.082(2) -0.138(3) 0.120(3)
F3 0.069(4) 0.087(4) 0.091(3) 0.033(3) -0.017(3) -0.025(3)
F4 0.078(3) 0.081(4) 0.087(3) -0.045(3) -0.030(3) 0.016(3)
F5 0.098(4) 0.059(3) 0.140(6) -0.039(3) -0.033(4) 0.028(4)
F6 0.084(3) 0.177(6) 0.066(3) 0.029(3) -0.025(2) -0.066(4)
F3A 0.076(6) 0.165(11) 0.127(9) -0.074(7) -0.066(6) 0.091(8)
F5A 0.37(2) 0.117(8) 0.126(12) -0.115(13) -0.064(14) -0.065(8)
F6A 0.095(6) 0.055(5) 0.099(6) -0.012(4) 0.027(5) 0.030(5)
F4A 0.086(6) 0.050(5) 0.113(6) 0.029(4) -0.063(5) -0.026(4)

loop_
_atom_type_symbol
_atom_type_description
_atom_type_scat_dispersion_real
_atom_type_scat_dispersion_imag
_atom_type_scat_source
C C 0.0033 0.0016 'International Tables Vol C Tables 4.2.6.8 and 6.1.1.4'
H H 0.0000 0.0000 'International Tables Vol C Tables 4.2.6.8 and 6.1.1.4'
N N 0.0061 0.0033 'International Tables Vol C Tables 4.2.6.8 and 6.1.1.4'
O O 0.0106 0.0060 'International Tables Vol C Tables 4.2.6.8 and 6.1.1.4'
Co Co 0.3494 0.9721 'International Tables Vol C Tables 4.2.6.8 and 6.1.1.4'
P P 0.1023 0.0942 'International Tables Vol C Tables 4.2.6.8 and 6.1.1.4'
F F 0.0171 0.0103 'International Tables Vol C Tables 4.2.6.8 and 6.1.1.4'

loop_
_geom_angle_atom_site_label_1
_geom_angle_atom_site_label_2
_geom_angle_atom_site_label_3
_geom_angle_site_symmetry_1
_geom_angle_site_symmetry_3
_geom_angle
_geom_angle_publ_flag
O2 Co1 O1 . . 88.22(6) ?
O2 Co1 N2 . . 176.90(7) ?
O1 Co1 N2 . . 94.80(7) ?
O2 Co1 N1 . . 89.65(8) ?
O1 Co1 N1 . . 94.96(8) ?
N2 Co1 N1 . . 89.39(8) ?
O2 Co1 N3 . . 91.18(8) ?
O1 Co1 N3 . . 95.57(7) ?
N2 Co1 N3 . . 89.23(8) ?
N1 Co1 N3 . . 169.46(8) ?
O2 Co1 N4 . . 90.02(7) ?
O1 Co1 N4 . . 178.21(8) ?
N2 Co1 N4 . . 86.95(8) ?
N1 Co1 N4 . . 84.69(8) ?
N3 Co1 N4 . . 84.80(8) ?
O4 Co2 O3 . . 88.14(7) ?
O4 Co2 N5 . . 94.45(8) ?
O3 Co2 N5 . . 89.98(7) ?
O4 Co2 N7 . . 95.81(8) ?
O3 Co2 N7 . . 88.93(7) ?
N5 Co2 N7 . . 169.64(8) ?
O4 Co2 N6 . . 92.82(8) ?
O3 Co2 N6 . . 175.86(7) ?
N5 Co2 N6 . . 93.96(8) ?
N7 Co2 N6 . . 86.97(8) ?
O4 Co2 N8 . . 178.34(8) ?
O3 Co2 N8 . . 92.80(7) ?
N5 Co2 N8 . . 84.19(8) ?
N7 Co2 N8 . . 85.57(8) ?
N6 Co2 N8 . . 86.34(8) ?
C7 N2 C11 . . 119.4(2) ?
C7 N2 Co1 . . 125.87(16) ?
C11 N2 Co1 . . 114.74(17) ?
C48 O4 Co2 . . 110.03(15) ?
C47 O3 Co2 . . 109.23(15) ?
C20 O2 Co1 . . 110.40(14) ?
C18 N4 C12 . . 111.6(2) ?
C18 N4 C6 . . 112.28(19) ?
C12 N4 C6 . . 111.3(2) ?
C18 N4 Co1 . . 106.17(14) ?
C12 N4 Co1 . . 110.25(15) ?
C6 N4 Co1 . . 104.94(14) ?
C29 N5 C33 . . 119.7(2) ?
C29 N5 Co2 . . 126.40(17) ?
C33 N5 Co2 . . 113.92(16) ?
C35 N6 C39 . . 119.3(2) ?
C35 N6 Co2 . . 124.98(17) ?
C39 N6 Co2 . . 114.29(17) ?
C1 N1 C5 . . 119.9(2) ?
C1 N1 Co1 . . 126.58(17) ?
C5 N1 Co1 . . 113.30(17) ?
C19 O1 Co1 . . 109.61(13) ?
C13 N3 C17 . . 119.1(2) ?
C13 N3 Co1 . . 127.29(17) ?
C17 N3 Co1 . . 113.27(15) ?
C34 N8 C46 . . 113.23(19) ?
C34 N8 C40 . . 109.58(18) ?
C46 N8 C40 . . 111.60(17) ?
C34 N8 Co2 . . 106.79(13) ?
C46 N8 Co2 . . 105.82(13) ?
C40 N8 Co2 . . 109.60(15) ?
O3 C47 C56 . . 123.2(2) ?
O3 C47 C48 . . 116.3(2) ?
C56 C47 C48 . . 120.4(2) ?
C41 N7 C45 . . 119.8(2) ?
C41 N7 Co2 . . 126.52(18) ?
C45 N7 Co2 . . 113.41(15) ?
N1 C5 C4 . . 121.3(2) ?
N1 C5 C6 . . 113.9(2) ?
C4 C5 C6 . . 124.9(2) ?
N7 C45 C44 . . 121.2(2) ?
N7 C45 C46 . . 114.00(19) ?
C44 C45 C46 . . 124.8(2) ?
C5 C6 N4 . . 107.82(19) ?
C5 C6 H6A . . 110.1 ?
N4 C6 H6A . . 110.1 ?
C5 C6 H6B . . 110.1 ?
N4 C6 H6B . . 110.1 ?
H6A C6 H6B . . 108.5 ?
O2 C20 C21 . . 123.2(2) ?
O2 C20 C19 . . 116.0(2) ?
C21 C20 C19 . . 120.7(2) ?
N5 C33 C32 . . 121.6(2) ?
N5 C33 C34 . . 114.2(2) ?
C32 C33 C34 . . 124.2(2) ?
O1 C19 C28 . . 125.0(2) ?
O1 C19 C20 . . 115.75(19) ?
C28 C19 C20 . . 119.2(2) ?
N8 C46 C45 . . 108.4(2) ?
N8 C46 H46A . . 110.0 ?
C45 C46 H46A . . 110.0 ?
N8 C46 H46B . . 110.0 ?
C45 C46 H46B . . 110.0 ?
H46A C46 H46B . . 108.4 ?
N2 C11 C10 . . 121.0(2) ?
N2 C11 C12 . . 116.2(2) ?
C10 C11 C12 . . 122.8(2) ?
F5A P1 F6A . . 103.6(9) ?
F5A P1 F3 . . 142.5(8) ?
F6A P1 F3 . . 113.8(4) ?
F5A P1 F5 . . 46.3(7) ?
F6A P1 F5 . . 148.9(5) ?
F3 P1 F5 . . 96.3(3) ?
F5A P1 F2 . . 91.6(7) ?
F6A P1 F2 . . 100.7(5) ?
F3 P1 F2 . . 84.7(3) ?
F5 P1 F2 . . 89.3(3) ?
F5A P1 F1 . . 90.5(7) ?
F6A P1 F1 . . 80.8(5) ?
F3 P1 F1 . . 92.3(3) ?
F5 P1 F1 . . 90.6(3) ?
F2 P1 F1 . . 177.0(2) ?
F5A P1 F4 . . 128.3(8) ?
F3 P1 F4 . . 88.5(3) ?
F5 P1 F4 . . 171.5(4) ?
F2 P1 F4 . . 84.1(2) ?
F1 P1 F4 . . 96.3(2) ?
F6A P1 F6 . . 61.7(4) ?
F3 P1 F6 . . 173.9(3) ?
F5 P1 F6 . . 88.8(3) ?
F2 P1 F6 . . 92.1(3) ?
F1 P1 F6 . . 90.9(2) ?
F4 P1 F6 . . 86.0(3) ?
F5A P1 F4A . . 160.6(7) ?
F6A P1 F4A . . 90.0(5) ?
F5 P1 F4A . . 117.5(4) ?
F2 P1 F4A . . 99.4(3) ?
F1 P1 F4A . . 77.9(3) ?
F4 P1 F4A . . 69.1(4) ?
F6 P1 F4A . . 151.1(4) ?
F5A P1 F3A . . 88.4(7) ?
F6A P1 F3A . . 162.1(6) ?
F2 P1 F3A . . 92.1(3) ?
F1 P1 F3A . . 85.8(3) ?
F4 P1 F3A . . 143.1(5) ?
F6 P1 F3A . . 130.9(5) ?
F4A P1 F3A . . 75.5(5) ?
F12 P2 F10 . . 90.89(14) ?
F12 P2 F7 . . 89.80(11) ?
F10 P2 F7 . . 179.22(13) ?
F12 P2 F8 . . 90.99(13) ?
F10 P2 F8 . . 90.03(12) ?
F7 P2 F8 . . 90.32(11) ?
F12 P2 F11 . . 89.25(13) ?
F10 P2 F11 . . 89.88(12) ?
F7 P2 F11 . . 89.77(11) ?
F8 P2 F11 . . 179.75(13) ?
F12 P2 F9 . . 178.54(14) ?
F10 P2 F9 . . 89.12(13) ?
F7 P2 F9 . . 90.18(12) ?
F8 P2 F9 . . 90.47(14) ?
F11 P2 F9 . . 89.30(13) ?
C43 C44 C45 . . 119.2(2) ?
C43 C44 H44A . . 120.4 ?
C45 C44 H44A . . 120.4 ?
C28 C27 C26 . . 122.9(2) ?
C28 C27 C22 . . 119.5(2) ?
C26 C27 C22 . . 117.6(2) ?
O4 C48 C49 . . 124.0(2) ?
O4 C48 C47 . . 116.0(2) ?
C49 C48 C47 . . 119.9(2) ?
C23 C22 C21 . . 122.4(2) ?
C23 C22 C27 . . 119.3(2) ?
C21 C22 C27 . . 118.3(2) ?
C9 C10 C11 . . 119.9(2) ?
C9 C10 H10A . . 120.1 ?
C11 C10 H10A . . 120.1 ?
C19 C28 C27 . . 121.3(2) ?
C19 C28 H28A . . 119.4 ?
C27 C28 H28A . . 119.4 ?
N1 C1 C2 . . 121.6(2) ?
N1 C1 H1A . . 119.2 ?
C2 C1 H1A . . 119.2 ?
C5 C4 C3 . . 119.0(2) ?
C5 C4 H4A . . 120.5 ?
C3 C4 H4A . . 120.5 ?
C39 C40 N8 . . 111.39(19) ?
C39 C40 H40A . . 109.4 ?
N8 C40 H40A . . 109.4 ?
C39 C40 H40B . . 109.4 ?
N8 C40 H40B . . 109.4 ?
H40A C40 H40B . . 108.0 ?
C20 C21 C22 . . 121.0(2) ?
C20 C21 H21A . . 119.5 ?
C22 C21 H21A . . 119.5 ?
C25 C26 C27 . . 121.4(2) ?
C25 C26 H26A . . 119.3 ?
C27 C26 H26A . . 119.3 ?
N5 C29 C30 . . 121.4(2) ?
N5 C29 H29A . . 119.3 ?
C30 C29 H29A . . 119.3 ?
C43 C42 C41 . . 119.3(2) ?
C43 C42 H42A . . 120.4 ?
C41 C42 H42A . . 120.4 ?
N6 C39 C38 . . 121.1(3) ?
N6 C39 C40 . . 115.1(2) ?
C38 C39 C40 . . 123.7(2) ?
N2 C7 C8 . . 121.7(2) ?
N2 C7 H7A . . 119.2 ?
C8 C7 H7A . . 119.2 ?
C42 C43 C44 . . 119.3(2) ?
C42 C43 H43A . . 120.4 ?
C44 C43 H43A . . 120.4 ?
C7 C8 C9 . . 119.2(2) ?
C7 C8 H8A . . 120.4 ?
C9 C8 H8A . . 120.4 ?
C55 C50 C51 . . 119.2(2) ?
C55 C50 C49 . . 119.4(2) ?
C51 C50 C49 . . 121.4(3) ?
N8 C34 C33 . . 107.6(2) ?
N8 C34 H34A . . 110.2 ?
C33 C34 H34A . . 110.2 ?
N8 C34 H34B . . 110.2 ?
C33 C34 H34B . . 110.2 ?
H34A C34 H34B . . 108.5 ?
C23 C24 C25 . . 119.9(3) ?
C23 C24 H24A . . 120.1 ?
C25 C24 H24A . . 120.1 ?
N3 C13 C14 . . 121.8(2) ?
N3 C13 H13A . . 119.1 ?
C14 C13 H13A . . 119.1 ?
C48 C49 C50 . . 120.6(3) ?
C48 C49 H49A . . 119.7 ?
C50 C49 H49A . . 119.7 ?
C33 C32 C31 . . 118.5(3) ?
C33 C32 H32A . . 120.7 ?
C31 C32 H32A . . 120.7 ?
N6 C35 C36 . . 121.7(2) ?
N6 C35 H35A . . 119.2 ?
C36 C35 H35A . . 119.2 ?
C50 C55 C54 . . 118.9(2) ?
C50 C55 C56 . . 119.3(2) ?
C54 C55 C56 . . 121.7(3) ?
C24 C23 C22 . . 121.1(3) ?
C24 C23 H23A . . 119.4 ?
C22 C23 H23A . . 119.4 ?
C37 C38 C39 . . 119.1(3) ?
C37 C38 H38A . . 120.4 ?
C39 C38 H38A . . 120.4 ?
N7 C41 C42 . . 121.2(2) ?
N7 C41 H41A . . 119.4 ?
C42 C41 H41A . . 119.4 ?
H1WC O1W H1WD . . 108.6 ?
C47 C56 C55 . . 120.2(2) ?
C47 C56 H56A . . 119.9 ?
C55 C56 H56A . . 119.9 ?
N3 C17 C16 . . 121.7(2) ?
N3 C17 C18 . . 113.7(2) ?
C16 C17 C18 . . 124.5(2) ?
N4 C18 C17 . . 107.3(2) ?
N4 C18 H18A . . 110.3 ?
C17 C18 H18A . . 110.3 ?
N4 C18 H18B . . 110.3 ?
C17 C18 H18B . . 110.3 ?
H18A C18 H18B . . 108.5 ?
C37 C36 C35 . . 119.0(3) ?
C37 C36 H36A . . 120.5 ?
C35 C36 H36A . . 120.5 ?
C29 C30 C31 . . 118.5(2) ?
C29 C30 H30A . . 120.8 ?
C31 C30 H30A . . 120.8 ?
C51 C52 C53 . . 120.4(3) ?
C51 C52 H52A . . 119.8 ?
C53 C52 H52A . . 119.8 ?
C13 C14 C15 . . 119.1(2) ?
C13 C14 H14A . . 120.5 ?
C15 C14 H14A . . 120.5 ?
C54 C53 C52 . . 121.0(3) ?
C54 C53 H53A . . 119.5 ?
C52 C53 H53A . . 119.5 ?
C52 C51 C50 . . 120.4(3) ?
C52 C51 H51A . . 119.8 ?
C50 C51 H51A . . 119.8 ?
C17 C16 C15 . . 118.7(2) ?
C17 C16 H16A . . 120.6 ?
C15 C16 H16A . . 120.6 ?
C32 C31 C30 . . 120.3(3) ?
C32 C31 H31A . . 119.9 ?
C30 C31 H31A . . 119.9 ?
C3 C2 C1 . . 118.6(3) ?
C3 C2 H2A . . 120.7 ?
C1 C2 H2A . . 120.7 ?
C11 C12 N4 . . 111.80(19) ?
C11 C12 H12A . . 109.3 ?
N4 C12 H12A . . 109.3 ?
C11 C12 H12B . . 109.3 ?
N4 C12 H12B . . 109.3 ?
H12A C12 H12B . . 107.9 ?
C26 C25 C24 . . 120.8(2) ?
C26 C25 H25A . . 119.6 ?
C24 C25 H25A . . 119.6 ?
C10 C9 C8 . . 118.9(2) ?
C10 C9 H9A . . 120.6 ?
C8 C9 H9A . . 120.6 ?
C53 C54 C55 . . 120.1(3) ?
C53 C54 H54A . . 120.0 ?
C55 C54 H54A . . 120.0 ?
C38 C37 C36 . . 119.7(2) ?
C38 C37 H37A . . 120.2 ?
C36 C37 H37A . . 120.2 ?
C16 C15 C14 . . 119.4(3) ?
C16 C15 H15A . . 120.3 ?
C14 C15 H15A . . 120.3 ?
C2 C3 C4 . . 119.5(3) ?
C2 C3 H3A . . 120.3 ?
C4 C3 H3A . . 120.3 ?

loop_
_geom_bond_atom_site_label_1
_geom_bond_atom_site_label_2
_geom_bond_site_symmetry_2
_geom_bond_distance
_geom_bond_publ_flag
Co1 O2 . 1.8698(16) ?
Co1 O1 . 1.8877(14) ?
Co1 N2 . 1.911(2) ?
Co1 N1 . 1.918(2) ?
Co1 N3 . 1.927(2) ?
Co1 N4 . 1.9442(18) ?
Co2 O4 . 1.8759(16) ?
Co2 O3 . 1.8921(16) ?
Co2 N5 . 1.9225(19) ?
Co2 N7 . 1.9234(19) ?
Co2 N6 . 1.9217(19) ?
Co2 N8 . 1.9477(19) ?
N2 C7 . 1.350(3) ?
N2 C11 . 1.350(3) ?
O4 C48 . 1.347(3) ?
O3 C47 . 1.352(3) ?
O2 C20 . 1.339(3) ?
N4 C18 . 1.493(3) ?
N4 C12 . 1.500(3) ?
N4 C6 . 1.501(3) ?
N5 C29 . 1.342(3) ?
N5 C33 . 1.350(3) ?
N6 C35 . 1.340(3) ?
N6 C39 . 1.352(3) ?
N1 C1 . 1.336(3) ?
N1 C5 . 1.352(3) ?
O1 C19 . 1.349(3) ?
N3 C13 . 1.339(3) ?
N3 C17 . 1.355(3) ?
N8 C34 . 1.490(3) ?
N8 C46 . 1.498(3) ?
N8 C40 . 1.503(3) ?
C47 C56 . 1.374(3) ?
C47 C48 . 1.428(4) ?
N7 C41 . 1.341(3) ?
N7 C45 . 1.348(3) ?
C5 C4 . 1.372(4) ?
C5 C6 . 1.497(4) ?
C45 C44 . 1.377(3) ?
C45 C46 . 1.499(3) ?
C6 H6A . 0.9700 ?
C6 H6B . 0.9700 ?
C20 C21 . 1.363(3) ?
C20 C19 . 1.442(3) ?
C33 C32 . 1.378(3) ?
C33 C34 . 1.506(3) ?
C19 C28 . 1.371(3) ?
C46 H46A . 0.9700 ?
C46 H46B . 0.9700 ?
C11 C10 . 1.373(3) ?
C11 C12 . 1.493(4) ?
P1 F5A . 1.381(10) ?
P1 F6A . 1.416(8) ?
P1 F3 . 1.460(5) ?
P1 F5 . 1.519(4) ?
P1 F2 . 1.560(3) ?
P1 F1 . 1.571(2) ?
P1 F4 . 1.648(5) ?
P1 F6 . 1.658(4) ?
P1 F4A . 1.776(9) ?
P1 F3A . 1.797(10) ?
P2 F12 . 1.587(2) ?
P2 F10 . 1.581(2) ?
P2 F7 . 1.5921(19) ?
P2 F8 . 1.592(2) ?
P2 F11 . 1.599(2) ?
P2 F9 . 1.602(2) ?
C44 C43 . 1.380(4) ?
C44 H44A . 0.9300 ?
C27 C28 . 1.414(3) ?
C27 C26 . 1.420(3) ?
C27 C22 . 1.436(3) ?
C48 C49 . 1.372(3) ?
C22 C23 . 1.409(3) ?
C22 C21 . 1.422(3) ?
C10 C9 . 1.376(4) ?
C10 H10A . 0.9300 ?
C28 H28A . 0.9300 ?
C1 C2 . 1.381(4) ?
C1 H1A . 0.9300 ?
C4 C3 . 1.386(4) ?
C4 H4A . 0.9300 ?
C40 C39 . 1.478(4) ?
C40 H40A . 0.9700 ?
C40 H40B . 0.9700 ?
C21 H21A . 0.9300 ?
C26 C25 . 1.361(4) ?
C26 H26A . 0.9300 ?
C29 C30 . 1.384(4) ?
C29 H29A . 0.9300 ?
C42 C43 . 1.378(4) ?
C42 C41 . 1.380(3) ?
C42 H42A . 0.9300 ?
C39 C38 . 1.380(3) ?
C7 C8 . 1.369(3) ?
C7 H7A . 0.9300 ?
C43 H43A . 0.9300 ?
C8 C9 . 1.387(4) ?
C8 H8A . 0.9300 ?
C50 C55 . 1.413(4) ?
C50 C51 . 1.414(3) ?
C50 C49 . 1.425(3) ?
C34 H34A . 0.9700 ?
C34 H34B . 0.9700 ?
C24 C23 . 1.369(4) ?
C24 C25 . 1.406(4) ?
C24 H24A . 0.9300 ?
C13 C14 . 1.378(4) ?
C13 H13A . 0.9300 ?
C49 H49A . 0.9300 ?
C32 C31 . 1.378(4) ?
C32 H32A . 0.9300 ?
C35 C36 . 1.379(3) ?
C35 H35A . 0.9300 ?
C55 C54 . 1.422(3) ?
C55 C56 . 1.426(3) ?
C23 H23A . 0.9300 ?
C38 C37 . 1.375(4) ?
C38 H38A . 0.9300 ?
C41 H41A . 0.9300 ?
O1W H1WC . 0.8500 ?
O1W H1WD . 0.8500 ?
C56 H56A . 0.9300 ?
C17 C16 . 1.377(4) ?
C17 C18 . 1.499(3) ?
C18 H18A . 0.9700 ?
C18 H18B . 0.9700 ?
C36 C37 . 1.371(4) ?
C36 H36A . 0.9300 ?
C30 C31 . 1.381(4) ?
C30 H30A . 0.9300 ?
C52 C51 . 1.373(4) ?
C52 C53 . 1.392(5) ?
C52 H52A . 0.9300 ?
C14 C15 . 1.381(4) ?
C14 H14A . 0.9300 ?
C53 C54 . 1.369(4) ?
C53 H53A . 0.9300 ?
C51 H51A . 0.9300 ?
C16 C15 . 1.383(4) ?
C16 H16A . 0.9300 ?
C31 H31A . 0.9300 ?
C2 C3 . 1.387(4) ?
C2 H2A . 0.9300 ?
C12 H12A . 0.9700 ?
C12 H12B . 0.9700 ?
C25 H25A . 0.9300 ?
C9 H9A . 0.9300 ?
C54 H54A . 0.9300 ?
C37 H37A . 0.9300 ?
C15 H15A . 0.9300 ?
C3 H3A . 0.9300 ?

loop_
_geom_hbond_atom_site_label_D
_geom_hbond_atom_site_label_H
_geom_hbond_atom_site_label_A
_geom_hbond_site_symmetry_A
_geom_hbond_distance_DH
_geom_hbond_distance_HA
_geom_hbond_distance_DA
_geom_hbond_angle_DHA
O1W H1WC O3 . 0.85 1.97 2.808(3) 170
O1W H1WD F4 . 0.85 2.11 2.940(5) 165
O1W H1WD F4A . 0.85 2.55 3.194(11) 133
O1W H1WD F6A . 0.85 2.30 3.142(11) 171

loop_
_geom_torsion_atom_site_label_1
_geom_torsion_atom_site_label_2
_geom_torsion_atom_site_label_3
_geom_torsion_atom_site_label_4
_geom_torsion_site_symmetry_1
_geom_torsion_site_symmetry_2
_geom_torsion_site_symmetry_3
_geom_torsion_site_symmetry_4
_geom_torsion
_geom_torsion_publ_flag
O1 Co1 N2 C7 . . . . -0.3(2) ?
N1 Co1 N2 C7 . . . . -95.2(2) ?
N3 Co1 N2 C7 . . . . 95.2(2) ?
N4 Co1 N2 C7 . . . . -179.9(2) ?
O1 Co1 N2 C11 . . . . 177.81(16) ?
N1 Co1 N2 C11 . . . . 82.88(17) ?
N3 Co1 N2 C11 . . . . -86.66(17) ?
N4 Co1 N2 C11 . . . . -1.83(17) ?
O3 Co2 O4 C48 . . . . -2.66(14) ?
N5 Co2 O4 C48 . . . . 87.18(15) ?
N7 Co2 O4 C48 . . . . -91.39(15) ?
N6 Co2 O4 C48 . . . . -178.63(14) ?
O4 Co2 O3 C47 . . . . -0.52(14) ?
N5 Co2 O3 C47 . . . . -94.98(14) ?
N7 Co2 O3 C47 . . . . 95.33(14) ?
N8 Co2 O3 C47 . . . . -179.16(14) ?
O1 Co1 O2 C20 . . . . -0.56(15) ?
N1 Co1 O2 C20 . . . . 94.41(15) ?
N3 Co1 O2 C20 . . . . -96.10(15) ?
N4 Co1 O2 C20 . . . . 179.10(15) ?
O2 Co1 N4 C18 . . . . 61.73(15) ?
N2 Co1 N4 C18 . . . . -118.95(15) ?
N1 Co1 N4 C18 . . . . 151.38(16) ?
N3 Co1 N4 C18 . . . . -29.45(15) ?
O2 Co1 N4 C12 . . . . -177.29(17) ?
N2 Co1 N4 C12 . . . . 2.02(16) ?
N1 Co1 N4 C12 . . . . -87.65(17) ?
N3 Co1 N4 C12 . . . . 91.53(17) ?
O2 Co1 N4 C6 . . . . -57.34(16) ?
N2 Co1 N4 C6 . . . . 121.98(17) ?
N1 Co1 N4 C6 . . . . 32.31(16) ?
N3 Co1 N4 C6 . . . . -148.52(17) ?
O4 Co2 N5 C29 . . . . 14.60(19) ?
O3 Co2 N5 C29 . . . . 102.73(19) ?
N7 Co2 N5 C29 . . . . -173.4(4) ?
N6 Co2 N5 C29 . . . . -78.5(2) ?
N8 Co2 N5 C29 . . . . -164.4(2) ?
O4 Co2 N5 C33 . . . . -164.89(16) ?
O3 Co2 N5 C33 . . . . -76.76(16) ?
N7 Co2 N5 C33 . . . . 7.1(5) ?
N6 Co2 N5 C33 . . . . 101.96(17) ?
N8 Co2 N5 C33 . . . . 16.06(16) ?
O4 Co2 N6 C35 . . . . 9.93(19) ?
N5 Co2 N6 C35 . . . . 104.59(19) ?
N7 Co2 N6 C35 . . . . -85.75(19) ?
N8 Co2 N6 C35 . . . . -171.50(19) ?
O4 Co2 N6 C39 . . . . 176.20(16) ?
N5 Co2 N6 C39 . . . . -89.14(16) ?
N7 Co2 N6 C39 . . . . 80.52(16) ?
N8 Co2 N6 C39 . . . . -5.23(16) ?
O2 Co1 N1 C1 . . . . -112.7(2) ?
O1 Co1 N1 C1 . . . . -24.5(2) ?
N2 Co1 N1 C1 . . . . 70.3(2) ?
N3 Co1 N1 C1 . . . . 152.8(4) ?
N4 Co1 N1 C1 . . . . 157.3(2) ?
O2 Co1 N1 C5 . . . . 72.53(16) ?
O1 Co1 N1 C5 . . . . 160.71(16) ?
N2 Co1 N1 C5 . . . . -104.53(17) ?
N3 Co1 N1 C5 . . . . -22.0(5) ?
N4 Co1 N1 C5 . . . . -17.53(17) ?
O2 Co1 O1 C19 . . . . -0.01(14) ?
N2 Co1 O1 C19 . . . . -179.31(14) ?
N1 Co1 O1 C19 . . . . -89.51(15) ?
N3 Co1 O1 C19 . . . . 91.00(15) ?
O2 Co1 N3 C13 . . . . 108.6(2) ?
O1 Co1 N3 C13 . . . . 20.3(2) ?
N2 Co1 N3 C13 . . . . -74.5(2) ?
N1 Co1 N3 C13 . . . . -157.0(4) ?
N4 Co1 N3 C13 . . . . -161.5(2) ?
O2 Co1 N3 C17 . . . . -77.94(17) ?
O1 Co1 N3 C17 . . . . -166.27(17) ?
N2 Co1 N3 C17 . . . . 98.98(17) ?
N1 Co1 N3 C17 . . . . 16.5(5) ?
N4 Co1 N3 C17 . . . . 11.97(17) ?
O3 Co2 N8 C34 . . . . 59.34(15) ?
N5 Co2 N8 C34 . . . . -30.35(15) ?
N7 Co2 N8 C34 . . . . 148.04(15) ?
N6 Co2 N8 C34 . . . . -124.71(15) ?
O3 Co2 N8 C46 . . . . -61.57(14) ?
N5 Co2 N8 C46 . . . . -151.26(15) ?
N7 Co2 N8 C46 . . . . 27.14(14) ?
N6 Co2 N8 C46 . . . . 114.38(14) ?
O3 Co2 N8 C40 . . . . 177.96(15) ?
N5 Co2 N8 C40 . . . . 88.27(15) ?
N7 Co2 N8 C40 . . . . -93.33(15) ?
N6 Co2 N8 C40 . . . . -6.09(15) ?
Co2 O3 C47 C56 . . . . -178.64(17) ?
Co2 O3 C47 C48 . . . . 3.6(2) ?
O4 Co2 N7 C41 . . . . -16.1(2) ?
O3 Co2 N7 C41 . . . . -104.1(2) ?
N5 Co2 N7 C41 . . . . 171.9(4) ?
N6 Co2 N7 C41 . . . . 76.4(2) ?
N8 Co2 N7 C41 . . . . 163.0(2) ?
O4 Co2 N7 C45 . . . . 170.03(16) ?
O3 Co2 N7 C45 . . . . 82.01(16) ?
N5 Co2 N7 C45 . . . . -2.0(5) ?
N6 Co2 N7 C45 . . . . -97.44(16) ?
N8 Co2 N7 C45 . . . . -10.88(16) ?
C1 N1 C5 C4 . . . . 1.7(4) ?
Co1 N1 C5 C4 . . . . 176.90(19) ?
C1 N1 C5 C6 . . . . -178.3(2) ?
Co1 N1 C5 C6 . . . . -3.1(3) ?
C41 N7 C45 C44 . . . . -2.6(3) ?
Co2 N7 C45 C44 . . . . 171.76(18) ?
C41 N7 C45 C46 . . . . 176.4(2) ?
Co2 N7 C45 C46 . . . . -9.3(2) ?
N1 C5 C6 N4 . . . . 29.7(3) ?
C4 C5 C6 N4 . . . . -150.3(2) ?
C18 N4 C6 C5 . . . . -155.6(2) ?
C12 N4 C6 C5 . . . . 78.5(2) ?
Co1 N4 C6 C5 . . . . -40.8(2) ?
Co1 O2 C20 C21 . . . . 178.46(18) ?
Co1 O2 C20 C19 . . . . 1.0(2) ?
C29 N5 C33 C32 . . . . 1.3(3) ?
Co2 N5 C33 C32 . . . . -179.17(18) ?
C29 N5 C33 C34 . . . . -176.5(2) ?
Co2 N5 C33 C34 . . . . 3.0(3) ?
Co1 O1 C19 C28 . . . . -177.24(19) ?
Co1 O1 C19 C20 . . . . 0.6(2) ?
O2 C20 C19 O1 . . . . -1.1(3) ?
C21 C20 C19 O1 . . . . -178.6(2) ?
O2 C20 C19 C28 . . . . 176.9(2) ?
C21 C20 C19 C28 . . . . -0.7(3) ?
C34 N8 C46 C45 . . . . -154.22(18) ?
C40 N8 C46 C45 . . . . 81.6(2) ?
Co2 N8 C46 C45 . . . . -37.6(2) ?
N7 C45 C46 N8 . . . . 31.7(3) ?
C44 C45 C46 N8 . . . . -149.4(2) ?
C7 N2 C11 C10 . . . . -0.4(3) ?
Co1 N2 C11 C10 . . . . -178.64(19) ?
C7 N2 C11 C12 . . . . 179.4(2) ?
Co1 N2 C11 C12 . . . . 1.1(3) ?
N7 C45 C44 C43 . . . . 3.1(4) ?
C46 C45 C44 C43 . . . . -175.7(2) ?
Co2 O4 C48 C49 . . . . -174.19(18) ?
Co2 O4 C48 C47 . . . . 5.3(2) ?
O3 C47 C48 O4 . . . . -6.1(3) ?
C56 C47 C48 O4 . . . . 176.03(19) ?
O3 C47 C48 C49 . . . . 173.38(19) ?
C56 C47 C48 C49 . . . . -4.5(3) ?
C28 C27 C22 C23 . . . . -176.2(2) ?
C26 C27 C22 C23 . . . . 1.5(3) ?
C28 C27 C22 C21 . . . . 1.6(3) ?
C26 C27 C22 C21 . . . . 179.4(2) ?
N2 C11 C10 C9 . . . . 0.8(4) ?
C12 C11 C10 C9 . . . . -179.0(2) ?
O1 C19 C28 C27 . . . . 177.9(2) ?
C20 C19 C28 C27 . . . . 0.1(3) ?
C26 C27 C28 C19 . . . . -178.3(2) ?
C22 C27 C28 C19 . . . . -0.7(3) ?
C5 N1 C1 C2 . . . . -2.2(4) ?
Co1 N1 C1 C2 . . . . -176.64(18) ?
N1 C5 C4 C3 . . . . -0.4(4) ?
C6 C5 C4 C3 . . . . 179.6(2) ?
C34 N8 C40 C39 . . . . 132.3(2) ?
C46 N8 C40 C39 . . . . -101.5(2) ?
Co2 N8 C40 C39 . . . . 15.4(2) ?
O2 C20 C21 C22 . . . . -175.6(2) ?
C19 C20 C21 C22 . . . . 1.7(3) ?
C23 C22 C21 C20 . . . . 175.6(2) ?
C27 C22 C21 C20 . . . . -2.2(3) ?
C28 C27 C26 C25 . . . . 176.7(2) ?
C22 C27 C26 C25 . . . . -1.0(4) ?
C33 N5 C29 C30 . . . . 1.0(3) ?
Co2 N5 C29 C30 . . . . -178.50(18) ?
C35 N6 C39 C38 . . . . 1.5(3) ?
Co2 N6 C39 C38 . . . . -165.65(18) ?
C35 N6 C39 C40 . . . . -177.1(2) ?
Co2 N6 C39 C40 . . . . 15.8(3) ?
N8 C40 C39 N6 . . . . -20.6(3) ?
N8 C40 C39 C38 . . . . 160.9(2) ?
C11 N2 C7 C8 . . . . -0.4(3) ?
Co1 N2 C7 C8 . . . . 177.60(18) ?
C41 C42 C43 C44 . . . . -2.6(4) ?
C45 C44 C43 C42 . . . . -0.5(4) ?
N2 C7 C8 C9 . . . . 0.8(4) ?
C46 N8 C34 C33 . . . . 154.22(18) ?
C40 N8 C34 C33 . . . . -80.5(2) ?
Co2 N8 C34 C33 . . . . 38.2(2) ?
N5 C33 C34 N8 . . . . -27.6(3) ?
C32 C33 C34 N8 . . . . 154.6(2) ?
C17 N3 C13 C14 . . . . 0.7(4) ?
Co1 N3 C13 C14 . . . . 173.82(19) ?
O4 C48 C49 C50 . . . . -178.9(2) ?
C47 C48 C49 C50 . . . . 1.7(3) ?
C55 C50 C49 C48 . . . . 1.2(3) ?
C51 C50 C49 C48 . . . . -177.8(2) ?
N5 C33 C32 C31 . . . . -2.3(4) ?
C34 C33 C32 C31 . . . . 175.3(2) ?
C39 N6 C35 C36 . . . . -1.3(3) ?
Co2 N6 C35 C36 . . . . 164.35(18) ?
C51 C50 C55 C54 . . . . 0.9(3) ?
C49 C50 C55 C54 . . . . -178.1(2) ?
C51 C50 C55 C56 . . . . 177.6(2) ?
C49 C50 C55 C56 . . . . -1.4(3) ?
C25 C24 C23 C22 . . . . -0.7(4) ?
C21 C22 C23 C24 . . . . -178.5(2) ?
C27 C22 C23 C24 . . . . -0.7(4) ?
N6 C39 C38 C37 . . . . -0.7(4) ?
C40 C39 C38 C37 . . . . 177.7(2) ?
C45 N7 C41 C42 . . . . -0.7(4) ?
Co2 N7 C41 C42 . . . . -174.20(18) ?
C43 C42 C41 N7 . . . . 3.3(4) ?
O3 C47 C56 C55 . . . . -173.45(19) ?
C48 C47 C56 C55 . . . . 4.3(3) ?
C50 C55 C56 C47 . . . . -1.3(3) ?
C54 C55 C56 C47 . . . . 175.3(2) ?
C13 N3 C17 C16 . . . . 1.8(4) ?
Co1 N3 C17 C16 . . . . -172.2(2) ?
C13 N3 C17 C18 . . . . -176.5(2) ?
Co1 N3 C17 C18 . . . . 9.5(3) ?
C12 N4 C18 C17 . . . . -79.8(2) ?
C6 N4 C18 C17 . . . . 154.48(19) ?
Co1 N4 C18 C17 . . . . 40.3(2) ?
N3 C17 C18 N4 . . . . -33.4(3) ?
C16 C17 C18 N4 . . . . 148.4(3) ?
N6 C35 C36 C37 . . . . 0.4(4) ?
N5 C29 C30 C31 . . . . -2.2(4) ?
N3 C13 C14 C15 . . . . -2.1(4) ?
C51 C52 C53 C54 . . . . -0.4(4) ?
C53 C52 C51 C50 . . . . 1.1(4) ?
C55 C50 C51 C52 . . . . -1.3(3) ?
C49 C50 C51 C52 . . . . 177.6(2) ?
N3 C17 C16 C15 . . . . -2.8(4) ?
C18 C17 C16 C15 . . . . 175.3(3) ?
C33 C32 C31 C30 . . . . 1.0(4) ?
C29 C30 C31 C32 . . . . 1.1(4) ?
N1 C1 C2 C3 . . . . 1.2(4) ?
N2 C11 C12 N4 . . . . 0.5(3) ?
C10 C11 C12 N4 . . . . -179.7(2) ?
C18 N4 C12 C11 . . . . 115.8(2) ?
C6 N4 C12 C11 . . . . -117.9(2) ?
Co1 N4 C12 C11 . . . . -1.9(3) ?
C27 C26 C25 C24 . . . . -0.4(4) ?
C23 C24 C25 C26 . . . . 1.3(4) ?
C11 C10 C9 C8 . . . . -0.4(4) ?
C7 C8 C9 C10 . . . . -0.4(4) ?
C52 C53 C54 C55 . . . . -0.1(4) ?
C50 C55 C54 C53 . . . . -0.2(3) ?
C56 C55 C54 C53 . . . . -176.8(2) ?
C39 C38 C37 C36 . . . . -0.2(4) ?
C35 C36 C37 C38 . . . . 0.4(4) ?
C17 C16 C15 C14 . . . . 1.4(5) ?
C13 C14 C15 C16 . . . . 1.0(4) ?
C1 C2 C3 C4 . . . . 0.2(4) ?
C5 C4 C3 C2 . . . . -0.6(4) ?
